data_7242714
loop_
_publ_author_name
'Hodorowicz, Maciej'
'Jurowska, Anna'
'Szklarzewicz, Janusz'

_publ_section_title
;
 Unusual structural changes going from Li+ to Cs+ in
 [W(CN)6(bpy)]2&#x2212; ion salts: the Na+ case
;
_journal_issue 24
_journal_name_full CrystEngComm
_journal_page_first 4301
_journal_page_last 4311
_journal_paper_doi 10.1039/D1CE00328C
_journal_volume 23
_journal_year 2021
_chemical_formula_sum 'C18 H11 N9 Na2 O4.9 W'
_chemical_formula_weight 661.57
_space_group_crystal_system triclinic
_space_group_IT_number 2
_space_group_name_Hall '-P 1'
_space_group_name_H-M_alt 'P -1'
_atom_sites_solution_hydrogens geom
_audit_creation_method SHELXL-2016/6
_audit_update_record
;
2019-12-03 deposited with the CCDC.	2021-04-21 downloaded from the CCDC.
;
_cell_angle_alpha 94.3490(10)
_cell_angle_beta 99.660(2)
_cell_angle_gamma 98.2060(10)
_cell_formula_units_Z 2
_cell_length_a 8.5595(2)
_cell_length_b 9.86220(10)
_cell_length_c 13.8861(3)
_cell_measurement_temperature 130(2)
_cell_volume 1137.75(4)
_computing_structure_refinement 'SHELXL-2016/6 (Sheldrick, 2016)'
_computing_structure_solution 'SHELXT 2014/4 (Sheldrick, 2014)'
_diffrn_ambient_temperature 130(2)
_diffrn_measured_fraction_theta_full 0.995
_diffrn_measured_fraction_theta_max 0.877
_diffrn_radiation_type MoK\a
_diffrn_radiation_wavelength 0.71073
_diffrn_reflns_av_R_equivalents 0.0992
_diffrn_reflns_av_unetI/netI 0.0579
_diffrn_reflns_Laue_measured_fraction_full 0.995
_diffrn_reflns_Laue_measured_fraction_max 0.877
_diffrn_reflns_limit_h_max 12
_diffrn_reflns_limit_h_min -12
_diffrn_reflns_limit_k_max 14
_diffrn_reflns_limit_k_min -12
_diffrn_reflns_limit_l_max 20
_diffrn_reflns_limit_l_min -19
_diffrn_reflns_number 39905
_diffrn_reflns_point_group_measured_fraction_full 0.995
_diffrn_reflns_point_group_measured_fraction_max 0.877
_diffrn_reflns_theta_full 25.242
_diffrn_reflns_theta_max 32.170
_diffrn_reflns_theta_min 2.097
_exptl_absorpt_coefficient_mu 5.165
_exptl_crystal_density_diffrn 1.931
_exptl_crystal_F_000 634
_exptl_crystal_size_max 0.200
_exptl_crystal_size_mid 0.150
_exptl_crystal_size_min 0.050
_refine_diff_density_max 2.204
_refine_diff_density_min -3.048
_refine_diff_density_rms 0.271
_refine_ls_extinction_method none
_refine_ls_goodness_of_fit_ref 1.076
_refine_ls_hydrogen_treatment constr
_refine_ls_matrix_type full
_refine_ls_number_parameters 358
_refine_ls_number_reflns 7030
_refine_ls_number_restraints 0
_refine_ls_restrained_S_all 1.076
_refine_ls_R_factor_all 0.0542
_refine_ls_R_factor_gt 0.0469
_refine_ls_shift/su_max 0.031
_refine_ls_shift/su_mean 0.000
_refine_ls_structure_factor_coef Fsqd
_refine_ls_weighting_details 'w=1/[\s^2^(Fo^2^)+(0.0819P)^2^] where P=(Fo^2^+2Fc^2^)/3'
_refine_ls_weighting_scheme calc
_refine_ls_wR_factor_gt 0.1191
_refine_ls_wR_factor_ref 0.1232
_reflns_Friedel_coverage 0.000
_reflns_number_gt 6231
_reflns_number_total 7030
_reflns_threshold_expression 'I > 2\s(I)'
_cod_data_source_file d1ce00328c2.cif
_cod_data_source_block shelx_CCDC1
_cod_depositor_comments 'Adding full bibliography for 7242713--7242714.cif.'
_cod_original_formula_sum 'C18 H11 N9 Na2 O4.90 W'
_cod_database_code 7242714
_shelx_shelxl_version_number 2016/6
_shelx_space_group_comment
;
The symmetry employed for this shelxl refinement is uniquely defined
by the following loop, which should always be used as a source of
symmetry information in preference to the above space-group names.
They are only intended as comments.
;
_shelx_estimated_absorpt_t_min 0.425
_shelx_estimated_absorpt_t_max 0.782

loop_
_space_group_symop_operation_xyz
'x, y, z'
'-x, -y, -z'

loop_
_atom_site_label
_atom_site_type_symbol
_atom_site_fract_x
_atom_site_fract_y
_atom_site_fract_z
_atom_site_U_iso_or_equiv
_atom_site_adp_type
_atom_site_occupancy
_atom_site_site_symmetry_order
_atom_site_calc_flag
_atom_site_refinement_flags_posn
_atom_site_refinement_flags_adp
_atom_site_refinement_flags_occupancy
_atom_site_disorder_assembly
_atom_site_disorder_group
W1 W 0.91490(2) 0.70253(2) 0.23319(2) 0.01411(8) Uani 1 1 d . . . . .
Na1 Na 0.4849(5) 0.6452(5) 0.4271(3) 0.0775(11) Uani 1 1 d . . . . .
Na2 Na 0.8202(3) 0.7417(2) 0.61957(17) 0.0310(5) Uani 1 1 d . . . . .
O3 O 0.6323(7) 0.7310(6) 0.7313(6) 0.0656(19) Uani 1 1 d . . . . .
O1A O 0.3706(9) 0.4628(7) 0.4461(6) 0.022(2) Uani 0.474(13) 1 d . . P A 1
O1B O 0.2642(10) 0.5221(9) 0.4796(7) 0.036(2) Uani 0.526(13) 1 d . . P A 2
O2 O 0.6070(6) 0.8268(8) 0.5100(5) 0.073(2) Uani 1 1 d . . . . .
N1 N 1.0213(5) 0.7820(4) 0.1096(3) 0.0178(8) Uani 1 1 d . . . . .
N2 N 0.8062(5) 0.5609(4) 0.0979(3) 0.0187(8) Uani 1 1 d . . . . .
N6 N 1.0171(6) 1.0314(5) 0.3190(3) 0.0253(9) Uani 1 1 d . . . . .
N8 N 0.6334(6) 0.8714(5) 0.1306(5) 0.0434(15) Uani 1 1 d . . . . .
N7 N 0.5876(8) 0.5493(6) 0.2998(6) 0.054(2) Uani 1 1 d . . . . .
N3 N 1.3043(7) 0.7470(7) 0.3218(6) 0.063(2) Uani 1 1 d . . . . .
N4 N 1.0117(6) 0.4002(5) 0.2854(3) 0.0256(9) Uani 1 1 d . . . . .
C1 C 0.9553(6) 0.7236(5) 0.0173(4) 0.0186(9) Uani 1 1 d . . . . .
C7 C 1.0024(7) 0.7772(6) -0.0658(4) 0.0271(11) Uani 1 1 d . . . . .
H7 H 0.950816 0.737361 -0.129663 0.033 Uiso 1 1 calc R U . . .
C8 C 1.1232(8) 0.8872(6) -0.0544(5) 0.0312(13) Uani 1 1 d . . . . .
H8 H 1.156350 0.924792 -0.110095 0.037 Uiso 1 1 calc R U . . .
C9 C 1.1953(8) 0.9423(6) 0.0385(5) 0.0332(14) Uani 1 1 d . . . . .
H9 H 1.282253 1.016445 0.047857 0.040 Uiso 1 1 calc R U . . .
C10 C 1.1410(7) 0.8893(6) 0.1193(4) 0.0268(11) Uani 1 1 d . . . . .
H10 H 1.190106 0.930381 0.183340 0.032 Uiso 1 1 calc R U . . .
C2 C 0.8355(6) 0.6008(5) 0.0112(4) 0.0187(9) Uani 1 1 d . . . . .
C6 C 0.7654(7) 0.5239(6) -0.0782(4) 0.0281(12) Uani 1 1 d . . . . .
H6 H 0.789349 0.553607 -0.138382 0.034 Uiso 1 1 calc R U . . .
C5 C 0.6606(7) 0.4038(6) -0.0773(5) 0.0320(14) Uani 1 1 d . . . . .
H5 H 0.608390 0.351032 -0.137062 0.038 Uiso 1 1 calc R U . . .
C4 C 0.6332(6) 0.3617(5) 0.0114(5) 0.0312(13) Uani 1 1 d . . . . .
H4 H 0.563861 0.278019 0.013341 0.037 Uiso 1 1 calc R U . . .
C3 C 0.7061(6) 0.4408(5) 0.0974(4) 0.0244(10) Uani 1 1 d . . . . .
H3 H 0.685828 0.410493 0.158148 0.029 Uiso 1 1 calc R U . . .
C12 C 0.9797(6) 0.5053(5) 0.2660(4) 0.0201(9) Uani 1 1 d . . . . .
C14 C 0.9778(6) 0.9158(5) 0.2885(3) 0.0174(8) Uani 1 1 d . . . . .
C16 C 0.7275(6) 0.8089(5) 0.1671(4) 0.0237(10) Uani 1 1 d . . . . .
C15 C 0.6993(7) 0.6053(6) 0.2763(6) 0.0315(14) Uani 1 1 d . . . . .
C11 C 1.1698(7) 0.7271(6) 0.2886(5) 0.0313(13) Uani 1 1 d . . . . .
C13 C 0.9388(11) 0.7198(6) 0.3900(5) 0.0416(17) Uani 1 1 d . . . . .
O4A O 1.4731(17) 0.9895(16) 0.3038(17) 0.050(6) Uani 0.51(4) 1 d . . P B 3
O4B O 1.4956(12) 1.0138(10) 0.2526(13) 0.029(4) Uani 0.49(4) 1 d . . P B 4
O5 O 0.2105(10) 0.6291(8) 0.5522(6) 0.039(3) Uani 0.582(19) 1 d . . . . .
O6 O 0.6954(17) 0.1864(13) 0.2471(11) 0.027(5) Uani 0.290(18) 1 d . . . . .
C17 C 0.4082(6) 0.8211(5) 0.5876(6) 0.0394(17) Uani 1 1 d . . . . .
H17A H 0.379281 0.740103 0.538943 0.059 Uiso 1 1 calc R U . . .
H17B H 0.400727 0.792687 0.652984 0.059 Uiso 1 1 calc R U . . .
H17C H 0.518224 0.864693 0.586946 0.059 Uiso 1 1 calc R U . . .
N9 N 0.2021(10) 0.9550(9) 0.5300(7) 0.066(2) Uani 1 1 d . . . . .
C18 C 0.3039(10) 0.9139(9) 0.5647(7) 0.0524(19) Uani 1 1 d . . . . .
N5A N 0.997(3) 0.7315(12) 0.4771(8) 0.017(4) Uani 0.42(5) 1 d . . P C 5
N5B N 0.913(4) 0.7214(11) 0.4702(7) 0.028(5) Uani 0.58(5) 1 d . . P C 6

loop_
_atom_site_aniso_label
_atom_site_aniso_U_11
_atom_site_aniso_U_22
_atom_site_aniso_U_33
_atom_site_aniso_U_23
_atom_site_aniso_U_13
_atom_site_aniso_U_12
W1 0.01736(11) 0.01240(11) 0.01353(11) 0.00279(7) 0.00260(7) 0.00508(7)
Na1 0.080(3) 0.079(3) 0.071(3) 0.010(2) 0.004(2) 0.013(2)
Na2 0.0417(13) 0.0175(10) 0.0273(12) 0.0081(8) -0.0083(10) -0.0033(9)
O3 0.041(3) 0.041(3) 0.130(6) 0.044(3) 0.034(3) 0.018(2)
O1A 0.021(4) 0.016(4) 0.025(4) 0.003(3) -0.003(3) 0.002(3)
O1B 0.034(4) 0.038(5) 0.037(5) 0.023(4) 0.006(4) 0.002(3)
O2 0.031(2) 0.098(5) 0.088(5) 0.070(4) -0.009(3) -0.008(3)
N1 0.0227(19) 0.0137(17) 0.0173(19) 0.0016(14) 0.0058(15) 0.0009(15)
N2 0.0199(18) 0.0125(17) 0.023(2) 0.0001(15) 0.0005(15) 0.0055(14)
N6 0.032(2) 0.018(2) 0.024(2) -0.0010(16) 0.0017(18) 0.0024(17)
N8 0.026(2) 0.020(2) 0.076(4) 0.008(2) -0.016(3) 0.0053(19)
N7 0.044(3) 0.035(3) 0.105(6) 0.042(3) 0.048(4) 0.022(3)
N3 0.032(3) 0.046(4) 0.095(6) -0.029(4) -0.025(3) 0.015(3)
N4 0.035(2) 0.022(2) 0.021(2) 0.0012(16) 0.0009(18) 0.0139(18)
C1 0.030(2) 0.015(2) 0.013(2) 0.0053(16) 0.0066(18) 0.0067(18)
C7 0.041(3) 0.025(3) 0.022(3) 0.009(2) 0.013(2) 0.016(2)
C8 0.045(3) 0.024(3) 0.036(3) 0.019(2) 0.023(3) 0.019(2)
C9 0.042(3) 0.014(2) 0.053(4) 0.008(2) 0.032(3) 0.004(2)
C10 0.029(3) 0.020(2) 0.031(3) -0.004(2) 0.015(2) -0.002(2)
C2 0.024(2) 0.012(2) 0.019(2) -0.0012(16) -0.0025(17) 0.0065(17)
C6 0.028(3) 0.035(3) 0.018(2) -0.011(2) -0.006(2) 0.014(2)
C5 0.022(2) 0.029(3) 0.040(3) -0.015(2) -0.007(2) 0.009(2)
C4 0.018(2) 0.015(2) 0.056(4) -0.003(2) -0.003(2) 0.0027(18)
C3 0.022(2) 0.015(2) 0.037(3) 0.007(2) 0.004(2) 0.0057(18)
C12 0.024(2) 0.022(2) 0.015(2) 0.0018(17) 0.0046(17) 0.0081(18)
C14 0.020(2) 0.017(2) 0.015(2) 0.0012(16) 0.0052(17) 0.0031(16)
C16 0.021(2) 0.011(2) 0.037(3) 0.0102(19) 0.000(2) -0.0017(17)
C15 0.027(3) 0.019(2) 0.059(4) 0.021(3) 0.020(3) 0.014(2)
C11 0.027(3) 0.024(3) 0.042(3) -0.003(2) -0.002(2) 0.014(2)
C13 0.090(6) 0.020(3) 0.022(3) 0.002(2) 0.021(3) 0.022(3)
O4A 0.040(6) 0.060(7) 0.045(12) -0.008(7) -0.009(6) 0.018(5)
O4B 0.033(5) 0.027(5) 0.027(8) -0.001(4) 0.011(4) 0.004(3)
O5 0.046(5) 0.028(4) 0.043(5) 0.012(3) 0.006(4) 0.006(3)
O6 0.035(8) 0.015(6) 0.038(9) 0.006(5) 0.023(6) 0.005(5)
C17 0.020(2) 0.012(2) 0.089(5) -0.003(3) 0.020(3) 0.0014(19)
N9 0.064(5) 0.063(5) 0.072(6) 0.004(4) 0.022(4) 0.009(4)
C18 0.039(4) 0.052(5) 0.064(5) 0.011(4) 0.000(4) 0.006(3)
N5A 0.015(11) 0.022(5) 0.014(5) -0.002(4) 0.006(4) 0.003(5)
N5B 0.050(15) 0.023(4) 0.017(4) 0.007(3) 0.013(5) 0.010(5)

loop_
_atom_type_symbol
_atom_type_description
_atom_type_scat_dispersion_real
_atom_type_scat_dispersion_imag
_atom_type_scat_source
C C 0.0033 0.0016 'International Tables Vol C Tables 4.2.6.8 and 6.1.1.4'
H H 0.0000 0.0000 'International Tables Vol C Tables 4.2.6.8 and 6.1.1.4'
N N 0.0061 0.0033 'International Tables Vol C Tables 4.2.6.8 and 6.1.1.4'
Na Na 0.0362 0.0249 'International Tables Vol C Tables 4.2.6.8 and 6.1.1.4'
O O 0.0106 0.0060 'International Tables Vol C Tables 4.2.6.8 and 6.1.1.4'
W W -0.8490 6.8722 'International Tables Vol C Tables 4.2.6.8 and 6.1.1.4'

loop_
_geom_angle_atom_site_label_1
_geom_angle_atom_site_label_2
_geom_angle_atom_site_label_3
_geom_angle
_geom_angle_site_symmetry_1
_geom_angle_site_symmetry_3
_geom_angle_publ_flag
C14 W1 C13 71.2(2) . . ?
C14 W1 C15 112.7(2) . . ?
C13 W1 C15 69.2(3) . . ?
C14 W1 C16 72.16(18) . . ?
C13 W1 C16 111.4(3) . . ?
C15 W1 C16 74.7(2) . . ?
C14 W1 C12 139.78(18) . . ?
C13 W1 C12 78.6(2) . . ?
C15 W1 C12 79.02(19) . . ?
C16 W1 C12 145.64(18) . . ?
C14 W1 C11 76.10(19) . . ?
C13 W1 C11 74.6(3) . . ?
C15 W1 C11 136.5(3) . . ?
C16 W1 C11 143.1(2) . . ?
C12 W1 C11 70.7(2) . . ?
C14 W1 N1 80.87(16) . . ?
C13 W1 N1 144.0(2) . . ?
C15 W1 N1 145.0(2) . . ?
C16 W1 N1 79.76(18) . . ?
C12 W1 N1 112.14(16) . . ?
C11 W1 N1 77.0(2) . . ?
C14 W1 N2 142.98(17) . . ?
C13 W1 N2 142.4(2) . . ?
C15 W1 N2 79.5(2) . . ?
C16 W1 N2 78.33(18) . . ?
C12 W1 N2 75.41(17) . . ?
C11 W1 N2 120.14(19) . . ?
N1 W1 N2 72.19(15) . . ?
O1A Na1 O2 139.7(4) . . ?
O1A Na1 N7 91.0(3) . . ?
O2 Na1 N7 120.3(3) . . ?
O1A Na1 N3 106.7(3) . 1_455 ?
O2 Na1 N3 96.9(3) . 1_455 ?
N7 Na1 N3 92.9(3) . 1_455 ?
O2 Na1 O1B 119.3(4) . . ?
N7 Na1 O1B 119.7(3) . . ?
N3 Na1 O1B 88.2(3) 1_455 . ?
O1A Na1 O1A 67.2(3) . 2_666 ?
O2 Na1 O1A 83.6(3) . 2_666 ?
N7 Na1 O1A 96.5(3) . 2_666 ?
N3 Na1 O1A 168.8(4) 1_455 2_666 ?
O1A Na1 C15 108.6(3) . . ?
O2 Na1 C15 101.5(3) . . ?
N7 Na1 C15 18.9(2) . . ?
N3 Na1 C15 94.0(3) 1_455 . ?
O1B Na1 C15 138.6(3) . . ?
O1A Na1 C15 96.9(3) 2_666 . ?
O1A Na1 Na2 109.0(3) . . ?
O2 Na1 Na2 42.82(17) . . ?
N7 Na1 Na2 104.6(2) . . ?
N3 Na1 Na2 139.6(2) 1_455 . ?
O1B Na1 Na2 112.5(3) . . ?
O1A Na1 Na2 42.84(19) 2_666 . ?
C15 Na1 Na2 92.00(18) . . ?
O1A Na1 Na1 37.1(2) . 2_666 ?
O2 Na1 Na1 110.0(3) . 2_666 ?
N7 Na1 Na1 94.9(2) . 2_666 ?
N3 Na1 Na1 143.0(3) 1_455 2_666 ?
O1A Na1 Na1 30.05(19) 2_666 2_666 ?
C15 Na1 Na1 104.6(2) . 2_666 ?
Na2 Na1 Na1 72.38(13) . 2_666 ?
N5B Na2 O3 158.6(8) . . ?
O3 Na2 O1A 76.7(3) . 2_666 ?
N5B Na2 N4 99.9(5) . 2_766 ?
O3 Na2 N4 92.54(19) . 2_766 ?
O1A Na2 N4 89.6(2) 2_666 2_766 ?
N5B Na2 O2 79.4(7) . . ?
O3 Na2 O2 84.2(2) . . ?
O1A Na2 O2 75.6(2) 2_666 . ?
N4 Na2 O2 165.2(2) 2_766 . ?
O3 Na2 N6 99.7(2) . 2_776 ?
O1A Na2 N6 171.9(2) 2_666 2_776 ?
N4 Na2 N6 97.91(18) 2_766 2_776 ?
O2 Na2 N6 96.8(2) . 2_776 ?
O3 Na2 N5A 172.1(5) . . ?
N4 Na2 N5A 90.2(4) 2_766 . ?
O2 Na2 N5A 91.3(5) . . ?
N6 Na2 N5A 87.3(4) 2_776 . ?
O3 Na2 O1B 100.2(2) . 2_666 ?
O1A Na2 O1B 27.3(3) 2_666 2_666 ?
N4 Na2 O1B 74.9(2) 2_766 2_666 ?
O2 Na2 O1B 91.5(3) . 2_666 ?
N6 Na2 O1B 159.0(2) 2_776 2_666 ?
N5B Na2 Na1 71.5(7) . . ?
O3 Na2 Na1 87.2(2) . . ?
O1A Na2 Na1 42.15(19) 2_666 . ?
N4 Na2 Na1 130.34(15) 2_766 . ?
O2 Na2 Na1 35.3(2) . . ?
N6 Na2 Na1 131.10(15) 2_776 . ?
N5A Na2 Na1 85.4(5) . . ?
O1B Na2 Na1 56.5(2) 2_666 . ?
Na1 O1A Na1 112.8(3) . 2_666 ?
Na1 O1A Na2 149.5(4) . 2_666 ?
Na1 O1A Na2 95.0(3) 2_666 2_666 ?
O5 O1B Na1 104.7(5) . . ?
O5 O1B Na2 143.8(5) . 2_666 ?
Na1 O1B Na2 111.2(4) . 2_666 ?
Na1 O2 Na2 101.9(3) . . ?
C10 N1 C1 117.7(4) . . ?
C10 N1 W1 124.4(4) . . ?
C1 N1 W1 117.8(3) . . ?
C2 N2 C3 118.2(4) . . ?
C2 N2 W1 117.7(3) . . ?
C3 N2 W1 124.0(4) . . ?
C14 N6 Na2 162.9(4) . 2_776 ?
C15 N7 Na1 120.5(6) . . ?
C11 N3 Na1 137.9(7) . 1_655 ?
C12 N4 Na2 151.6(4) . 2_766 ?
N1 C1 C7 121.7(5) . . ?
N1 C1 C2 115.5(4) . . ?
C7 C1 C2 122.7(5) . . ?
C8 C7 C1 119.6(5) . . ?
C8 C7 H7 120.2 . . ?
C1 C7 H7 120.2 . . ?
C7 C8 C9 118.9(5) . . ?
C7 C8 H8 120.6 . . ?
C9 C8 H8 120.6 . . ?
C8 C9 C10 119.8(5) . . ?
C8 C9 H9 120.1 . . ?
C10 C9 H9 120.1 . . ?
N1 C10 C9 122.2(5) . . ?
N1 C10 H10 118.9 . . ?
C9 C10 H10 118.9 . . ?
N2 C2 C6 122.3(5) . . ?
N2 C2 C1 115.4(4) . . ?
C6 C2 C1 122.1(5) . . ?
C5 C6 C2 118.6(6) . . ?
C5 C6 H6 120.7 . . ?
C2 C6 H6 120.7 . . ?
C4 C5 C6 119.0(5) . . ?
C4 C5 H5 120.5 . . ?
C6 C5 H5 120.5 . . ?
C5 C4 C3 120.0(5) . . ?
C5 C4 H4 120.0 . . ?
C3 C4 H4 120.0 . . ?
N2 C3 C4 121.8(6) . . ?
N2 C3 H3 119.1 . . ?
C4 C3 H3 119.1 . . ?
N4 C12 W1 178.2(5) . . ?
N6 C14 W1 177.8(4) . . ?
N8 C16 W1 176.3(5) . . ?
N7 C15 W1 177.3(5) . . ?
N7 C15 Na1 40.6(5) . . ?
W1 C15 Na1 140.8(3) . . ?
N3 C11 W1 175.8(6) . . ?
N5B C13 W1 164.2(17) . . ?
N5A C13 W1 161.8(14) . . ?
C18 C17 H17A 109.5 . . ?
C18 C17 H17B 109.5 . . ?
H17A C17 H17B 109.5 . . ?
C18 C17 H17C 109.5 . . ?
H17A C17 H17C 109.5 . . ?
H17B C17 H17C 109.5 . . ?
N9 C18 C17 159.9(10) . . ?
C13 N5A Na2 123.0(18) . . ?
C13 N5B Na2 169(2) . . ?

loop_
_geom_bond_atom_site_label_1
_geom_bond_atom_site_label_2
_geom_bond_distance
_geom_bond_site_symmetry_2
_geom_bond_publ_flag
W1 C14 2.144(5) . ?
W1 C13 2.144(6) . ?
W1 C15 2.153(6) . ?
W1 C16 2.156(5) . ?
W1 C12 2.158(5) . ?
W1 C11 2.161(6) . ?
W1 N1 2.216(4) . ?
W1 N2 2.234(4) . ?
Na1 O1A 1.980(9) . ?
Na1 O2 2.091(9) . ?
Na1 N7 2.302(9) . ?
Na1 N3 2.333(8) 1_455 ?
Na1 O1B 2.348(10) . ?
Na1 O1A 2.386(9) 2_666 ?
Na1 C15 3.047(8) . ?
Na1 Na2 3.542(5) . ?
Na1 Na1 3.644(9) 2_666 ?
Na2 N5B 2.349(14) . ?
Na2 O3 2.413(7) . ?
Na2 O1A 2.418(7) 2_666 ?
Na2 N4 2.447(5) 2_766 ?
Na2 O2 2.460(6) . ?
Na2 N6 2.469(5) 2_776 ?
Na2 N5A 2.69(2) . ?
Na2 O1B 2.787(10) 2_666 ?
O1B O5 1.572(13) . ?
N1 C10 1.346(6) . ?
N1 C1 1.359(6) . ?
N2 C2 1.347(7) . ?
N2 C3 1.358(6) . ?
N6 C14 1.167(6) . ?
N8 C16 1.157(7) . ?
N7 C15 1.143(8) . ?
N3 C11 1.149(8) . ?
N4 C12 1.149(7) . ?
C1 C7 1.401(7) . ?
C1 C2 1.458(7) . ?
C7 C8 1.367(9) . ?
C7 H7 0.9500 . ?
C8 C9 1.368(10) . ?
C8 H8 0.9500 . ?
C9 C10 1.395(8) . ?
C9 H9 0.9500 . ?
C10 H10 0.9500 . ?
C2 C6 1.398(7) . ?
C6 C5 1.383(9) . ?
C6 H6 0.9500 . ?
C5 C4 1.376(10) . ?
C5 H5 0.9500 . ?
C4 C3 1.376(8) . ?
C4 H4 0.9500 . ?
C3 H3 0.9500 . ?
C13 N5B 1.169(12) . ?
C13 N5A 1.218(16) . ?
C17 C18 1.385(10) . ?
C17 H17A 0.9800 . ?
C17 H17B 0.9800 . ?
C17 H17C 0.9800 . ?
N9 C18 1.070(11) . ?

loop_
_geom_hbond_atom_site_label_D
_geom_hbond_atom_site_label_H
_geom_hbond_atom_site_label_A
_geom_hbond_distance_DH
_geom_hbond_distance_HA
_geom_hbond_distance_DA
_geom_hbond_angle_DHA
_geom_hbond_site_symmetry_A
C7 H7 N4 0.95 2.56 3.374(7) 144.4 2_765
C10 H10 O4B 0.95 2.62 3.294(13) 128.3 .
C4 H4 N8 0.95 2.59 3.269(7) 128.3 2_665
C3 H3 N7 0.95 2.63 3.298(9) 127.6 .
C3 H3 O6 0.95 2.62 3.378(14) 137.4 .
C17 H17A O1B 0.98 2.26 3.183(11) 155.7 .
C17 H17A O5 0.98 1.73 2.314(9) 114.5 .
C17 H17B O3 0.98 2.28 2.816(10) 113.2 .
C17 H17B O6 0.98 1.74 2.598(15) 143.9 2_666
C17 H17C O2 0.98 1.47 2.158(9) 122.5 .

loop_
_geom_torsion_atom_site_label_1
_geom_torsion_atom_site_label_2
_geom_torsion_atom_site_label_3
_geom_torsion_atom_site_label_4
_geom_torsion
_geom_torsion_site_symmetry_1
_geom_torsion_site_symmetry_2
_geom_torsion_site_symmetry_3
_geom_torsion_site_symmetry_4
_geom_torsion_publ_flag
C10 N1 C1 C7 -3.8(7) . . . . ?
W1 N1 C1 C7 172.6(4) . . . . ?
C10 N1 C1 C2 175.1(5) . . . . ?
W1 N1 C1 C2 -8.5(6) . . . . ?
N1 C1 C7 C8 3.2(8) . . . . ?
C2 C1 C7 C8 -175.6(5) . . . . ?
C1 C7 C8 C9 0.1(8) . . . . ?
C7 C8 C9 C10 -2.5(9) . . . . ?
C1 N1 C10 C9 1.3(8) . . . . ?
W1 N1 C10 C9 -174.9(4) . . . . ?
C8 C9 C10 N1 1.9(9) . . . . ?
C3 N2 C2 C6 0.7(7) . . . . ?
W1 N2 C2 C6 -176.0(4) . . . . ?
C3 N2 C2 C1 -174.4(4) . . . . ?
W1 N2 C2 C1 8.8(5) . . . . ?
N1 C1 C2 N2 -0.3(7) . . . . ?
C7 C1 C2 N2 178.6(5) . . . . ?
N1 C1 C2 C6 -175.4(5) . . . . ?
C7 C1 C2 C6 3.5(8) . . . . ?
N2 C2 C6 C5 1.0(8) . . . . ?
C1 C2 C6 C5 175.8(5) . . . . ?
C2 C6 C5 C4 -2.2(8) . . . . ?
C6 C5 C4 C3 1.8(8) . . . . ?
C2 N2 C3 C4 -1.1(7) . . . . ?
W1 N2 C3 C4 175.4(4) . . . . ?
C5 C4 C3 N2 -0.1(8) . . . . ?
W1 C13 N5A Na2 179.0(16) . . . . ?
W1 C13 N5B Na2 -37(8) . . . . ?
